data_7228058
loop_
_publ_author_name
'Gu, Leilei'
'Qiu, Qi-ming'
'Zhou, Pei'
'Hao, Liang'
'Liu, Minghua'
'Li, Hui'

_publ_section_title
;
 Unusual crystal structure and chirality of uridine
 5&#x2032;-monophosphate coordination polymer
;
_journal_issue 34
_journal_name_full 'RSC Adv.'
_journal_page_first 20840
_journal_paper_doi 10.1039/C7RA00851A
_journal_volume 7
_journal_year 2017
_chemical_absolute_configuration ad
_chemical_formula_sum 'C42 H68 Cu2 N12 O31 P2'
_chemical_formula_weight 1426.10
_space_group_crystal_system monoclinic
_space_group_IT_number 4
_space_group_name_Hall 'P 2yb'
_space_group_name_H-M_alt 'P 1 21 1'
_symmetry_space_group_name_Hall 'P 2yb'
_symmetry_space_group_name_H-M 'P 1 21 1'
_atom_sites_solution_hydrogens mixed
_atom_sites_solution_primary direct
_atom_sites_solution_secondary difmap
_audit_creation_method SHELXL-2014/7
_audit_update_record
;
2017-03-11 deposited with the CCDC.
2017-03-29 downloaded from the CCDC.
;
_cell_angle_alpha 90
_cell_angle_beta 98.080(7)
_cell_angle_gamma 90
_cell_formula_units_Z 2
_cell_length_a 10.364(3)
_cell_length_b 20.041(6)
_cell_length_c 15.393(4)
_cell_measurement_reflns_used 5205
_cell_measurement_temperature 296(2)
_cell_measurement_theta_max 22.44
_cell_measurement_theta_min 2.23
_cell_volume 3165.5(16)
_computing_cell_refinement 'Bruker SMART'
_computing_data_collection 'Bruker SMART'
_computing_data_reduction 'Bruker SHELXTL'
_computing_molecular_graphics 'Bruker SHELXTL'
_computing_publication_material 'Bruker SHELXTL'
_computing_structure_refinement 'SHELXL-2014/7 (Sheldrick, 2014)'
_computing_structure_solution 'SHELXS-97 (Sheldrick, 1990)'
_diffrn_ambient_temperature 296(2)
_diffrn_measured_fraction_theta_full 0.999
_diffrn_measured_fraction_theta_max 0.999
_diffrn_measurement_device_type 'CCD area detector'
_diffrn_measurement_method 'phi and omega scans'
_diffrn_radiation_type MoK\a
_diffrn_radiation_wavelength 0.71073
_diffrn_reflns_av_R_equivalents 0.0909
_diffrn_reflns_av_unetI/netI 0.1325
_diffrn_reflns_Laue_measured_fraction_full 0.999
_diffrn_reflns_Laue_measured_fraction_max 0.999
_diffrn_reflns_limit_h_max 12
_diffrn_reflns_limit_h_min -12
_diffrn_reflns_limit_k_max 23
_diffrn_reflns_limit_k_min -23
_diffrn_reflns_limit_l_max 18
_diffrn_reflns_limit_l_min -18
_diffrn_reflns_number 27649
_diffrn_reflns_point_group_measured_fraction_full 0.998
_diffrn_reflns_point_group_measured_fraction_max 0.998
_diffrn_reflns_theta_full 25.019
_diffrn_reflns_theta_max 25.019
_diffrn_reflns_theta_min 1.679
_diffrn_source 'fine-focus sealed tube'
_exptl_absorpt_coefficient_mu 0.818
_exptl_absorpt_correction_type multi-scan
_exptl_absorpt_process_details sadabs
_exptl_crystal_colour blue
_exptl_crystal_density_diffrn 1.496
_exptl_crystal_density_meas ?
_exptl_crystal_density_method 'not measured'
_exptl_crystal_description block
_exptl_crystal_F_000 1480
_exptl_crystal_size_max 0.290
_exptl_crystal_size_mid 0.210
_exptl_crystal_size_min 0.130
_exptl_transmission_factor_max 0.901
_exptl_transmission_factor_min 0.797
_refine_diff_density_max 0.947
_refine_diff_density_min -0.874
_refine_diff_density_rms 0.111
_refine_ls_abs_structure_details
;
 Flack x determined using 2623 quotients [(I+)-(I-)]/[(I+)+(I-)]
 (Parsons, Flack and Wagner, Acta Cryst. B69 (2013) 249-259).
;
_refine_ls_abs_structure_Flack 0.038(11)
_refine_ls_extinction_method none
_refine_ls_goodness_of_fit_ref 1.046
_refine_ls_hydrogen_treatment constr
_refine_ls_matrix_type full
_refine_ls_number_parameters 802
_refine_ls_number_reflns 11171
_refine_ls_number_restraints 8
_refine_ls_restrained_S_all 1.051
_refine_ls_R_factor_all 0.1104
_refine_ls_R_factor_gt 0.0710
_refine_ls_shift/su_max 0.001
_refine_ls_shift/su_mean 0.000
_refine_ls_structure_factor_coef Fsqd
_refine_ls_weighting_details 'w=1/[\s^2^(Fo^2^)+(0.0850P)^2^] where P=(Fo^2^+2Fc^2^)/3'
_refine_ls_weighting_scheme calc
_refine_ls_wR_factor_gt 0.1672
_refine_ls_wR_factor_ref 0.1815
_reflns_Friedel_coverage 0.937
_reflns_Friedel_fraction_full 0.997
_reflns_Friedel_fraction_max 0.997
_reflns_number_gt 7697
_reflns_number_total 11171
_reflns_threshold_expression 'I > 2\s(I)'
_cod_data_source_file c7ra00851a2.cif
_cod_data_source_block 1
_cod_depositor_comments
;
The following automatic conversions were performed:

'_exptl_crystal_density_meas' value 'not measured' was changed to '?'
- the value is perceived as not measured.

Automatic conversion script
Id: cif_fix_values 4973 2017-02-22 13:04:09Z antanas 
;
_cod_original_cell_volume 3165.2(14)
_cod_database_code 7228058
_shelx_shelxl_version_number 2014/7
_shelx_space_group_comment
;
The symmetry employed for this shelxl refinement is uniquely defined
by the following loop, which should always be used as a source of
symmetry information in preference to the above space-group names.
They are only intended as comments.
;

loop_
_space_group_symop_operation_xyz
'x, y, z'
'-x, y+1/2, -z'

loop_
_atom_site_label
_atom_site_type_symbol
_atom_site_fract_x
_atom_site_fract_y
_atom_site_fract_z
_atom_site_U_iso_or_equiv
_atom_site_adp_type
_atom_site_occupancy
_atom_site_site_symmetry_order
_atom_site_calc_flag
_atom_site_refinement_flags_posn
_atom_site_refinement_flags_adp
Cu1 Cu 0.77375(14) 0.43914(7) 0.77575(9) 0.0229(4) Uani 1 1 d . .
Cu2 Cu 1.12862(14) 0.50352(7) 0.75906(9) 0.0226(4) Uani 1 1 d . .
N1 N 0.7651(10) 0.4502(5) -0.0924(6) 0.023(2) Uani 1 1 d . .
N2 N 0.7552(11) 0.4163(6) 0.2307(7) 0.038(3) Uani 1 1 d . .
N3 N 0.7576(11) 0.4408(7) 0.3188(7) 0.043(3) Uani 1 1 d . .
N4 N 0.7720(10) 0.4256(5) 0.6461(6) 0.023(2) Uani 1 1 d . .
N5 N 1.1396(9) 0.5143(5) -0.1076(6) 0.023(2) Uani 1 1 d . .
N6 N 1.0921(11) 0.5017(8) 0.2121(6) 0.043(3) Uani 1 1 d . .
N7 N 1.0954(12) 0.5212(6) 0.2986(7) 0.042(3) Uani 1 1 d . .
N8 N 1.1018(10) 0.4912(5) 0.6265(6) 0.027(3) Uani 1 1 d . .
N9 N 1.4176(11) 0.3977(5) 1.0919(7) 0.030(3) Uani 1 1 d . .
N10 N 1.4525(11) 0.4958(6) 1.1718(7) 0.037(3) Uani 1 1 d . .
H10A H 1.4617 0.5154 1.2219 0.044 Uiso 1 1 calc R U
N11 N 0.4456(11) 0.5480(5) 0.4923(7) 0.032(3) Uani 1 1 d . .
N12 N 0.4080(12) 0.4544(6) 0.4019(7) 0.042(3) Uani 1 1 d . .
H12 H 0.3984 0.4371 0.3503 0.050 Uiso 1 1 calc R U
O1 O 1.1665(7) 0.4082(4) 0.7749(5) 0.0214(18) Uani 1 1 d . .
O2 O 1.3026(9) 0.3263(4) 0.7014(5) 0.031(2) Uani 1 1 d . .
O3 O 1.4098(8) 0.4159(4) 0.8017(5) 0.027(2) Uani 1 1 d . .
O4 O 1.2856(9) 0.3223(4) 0.8636(5) 0.032(2) Uani 1 1 d . .
O5 O 1.4710(8) 0.2973(4) 1.0266(6) 0.032(2) Uani 1 1 d . .
O6 O 1.3070(10) 0.1859(5) 1.0804(6) 0.045(3) Uani 1 1 d . .
H6 H 1.2424 0.1791 1.1045 0.068 Uiso 1 1 calc R U
O7 O 1.1785(10) 0.3072(5) 1.1224(6) 0.048(3) Uani 1 1 d . .
H7 H 1.1037 0.2958 1.1038 0.072 Uiso 1 1 calc R U
O8 O 1.4150(11) 0.3969(5) 1.2381(6) 0.049(3) Uani 1 1 d . .
O9 O 1.4940(12) 0.5947(5) 1.1111(7) 0.057(3) Uani 1 1 d . .
O10 O 0.8553(10) 0.5227(4) 0.7723(6) 0.039(2) Uani 1 1 d . .
O11 O 1.0461(8) 0.5917(4) 0.7455(5) 0.027(2) Uani 1 1 d . .
O12 O 0.8958(9) 0.6372(4) 0.8483(6) 0.033(2) Uani 1 1 d . .
O13 O 0.8283(9) 0.6296(5) 0.6838(5) 0.034(2) Uani 1 1 d . .
O14 O 0.4887(15) 0.7564(7) 0.5225(10) 0.101(5) Uani 1 1 d D .
H14A H 0.5374 0.7884 0.5339 0.152 Uiso 1 1 calc R U
O15 O 0.2923(14) 0.6755(7) 0.5341(10) 0.092(5) Uani 1 1 d . .
H15A H 0.2526 0.6825 0.5756 0.110 Uiso 1 1 calc R U
O16 O 0.6163(9) 0.6163(5) 0.5466(7) 0.046(3) Uani 1 1 d . .
O17 O 0.4606(12) 0.5520(5) 0.3444(6) 0.052(3) Uani 1 1 d . .
O18 O 0.6314(8) 0.3740(4) 0.7740(5) 0.032(2) Uani 1 1 d . .
H18B H 0.6209 0.3526 0.7258 0.038 Uiso 1 1 d R U
H18C H 0.5604 0.3934 0.7804 0.038 Uiso 1 1 d R U
O19 O 0.9264(8) 0.3602(4) 0.8002(6) 0.036(2) Uani 1 1 d . .
H19C H 1.0044 0.3713 0.7958 0.044 Uiso 1 1 d R U
H19D H 0.9277 0.3238 0.8287 0.044 Uiso 1 1 d R U
O20 O 0.3558(14) 0.3548(6) 0.4511(8) 0.076(4) Uani 1 1 d . .
O21 O 1.3414(9) 0.5410(5) 0.7555(6) 0.037(2) Uani 1 1 d . .
H21B H 1.3952 0.5125 0.7801 0.044 Uiso 1 1 d R U
H21C H 1.3543 0.5779 0.7827 0.044 Uiso 1 1 d R U
O22 O 0.0509(11) 0.7362(5) 0.9231(7) 0.055(3) Uani 1 1 d . .
H22C H 0.0023 0.7050 0.8997 0.066 Uiso 1 1 d R U
H22D H 0.1095 0.7439 0.8910 0.066 Uiso 1 1 d R U
O23 O 0.3418(11) 0.6908(7) 0.1919(9) 0.080(4) Uani 1 1 d . .
H23C H 0.3918 0.6633 0.1709 0.096 Uiso 1 1 d R U
H23D H 0.3863 0.7123 0.2333 0.096 Uiso 1 1 d R U
O24 O 0.7454(14) 0.2625(7) 0.1862(10) 0.090(4) Uani 1 1 d G .
H24C H 0.7480 0.3039 0.1977 0.108 Uiso 1 1 d R U
H24D H 0.7821 0.2416 0.2310 0.108 Uiso 1 1 d R U
O25 O 0.4380(14) 0.6539(7) 0.8431(10) 0.101(5) Uani 1 1 d . .
H25E H 0.5135 0.6665 0.8660 0.121 Uiso 1 1 d R U
H25F H 0.3889 0.6880 0.8354 0.121 Uiso 1 1 d R U
O26 O 0.9000(13) 0.2434(6) 0.8891(9) 0.084(4) Uani 1 1 d . .
H26C H 0.9096 0.2397 0.9446 0.101 Uiso 1 1 d R U
H26D H 0.8267 0.2269 0.8682 0.101 Uiso 1 1 d R U
O27 O 0.1785(15) 0.3135(6) 0.3072(9) 0.111(5) Uani 1 1 d G .
H27C H 0.1544 0.3029 0.2539 0.134 Uiso 1 1 d R U
H27D H 0.2456 0.3381 0.3090 0.134 Uiso 1 1 d R U
O28 O 0.1409(16) 0.7015(7) 0.6735(11) 0.166(10) Uani 1 1 d G .
H28C H 0.1052 0.6682 0.6946 0.199 Uiso 1 1 d R U
H28D H 0.0818 0.7250 0.6442 0.199 Uiso 1 1 d R U
O29 O 0.9774(15) 0.7757(9) 0.5874(17) 0.206(11) Uani 1 1 d G .
H29C H 0.9186 0.7873 0.6177 0.247 Uiso 1 1 d R U
H29D H 0.9417 0.7671 0.5355 0.247 Uiso 1 1 d R U
O30 O 0.121(3) 0.2344(16) 0.6064(18) 0.273(15) Uani 1 1 d . U
H30B H 0.1051 0.2681 0.6369 0.328 Uiso 1 1 d R U
H30C H 0.2029 0.2302 0.6119 0.328 Uiso 1 1 d R U
O31 O 0.5287(10) 0.2691(5) 0.6675(7) 0.047(3) Uani 1 1 d . .
H31C H 0.4586 0.2869 0.6789 0.057 Uiso 1 1 d R U
H31D H 0.5241 0.2654 0.6121 0.057 Uiso 1 1 d R U
P1 P 1.2930(3) 0.36988(16) 0.77928(19) 0.0231(7) Uani 1 1 d . .
P2 P 0.9079(3) 0.59425(16) 0.76776(19) 0.0236(7) Uani 1 1 d . .
C1 C 0.7601(14) 0.3958(8) -0.0434(9) 0.037(4) Uani 1 1 d . .
H1A H 0.7558 0.3543 -0.0709 0.044 Uiso 1 1 calc R U
C2 C 0.7612(16) 0.3981(7) 0.0451(8) 0.040(4) Uani 1 1 d . .
H2 H 0.7564 0.3590 0.0768 0.048 Uiso 1 1 calc R U
C3 C 0.7745(13) 0.5080(8) -0.0514(8) 0.034(3) Uani 1 1 d . .
H3 H 0.7781 0.5465 -0.0846 0.041 Uiso 1 1 calc R U
C4 C 0.7791(13) 0.5144(8) 0.0372(8) 0.035(4) Uani 1 1 d . .
H4 H 0.7889 0.5564 0.0632 0.042 Uiso 1 1 calc R U
C5 C 0.7693(12) 0.4591(8) 0.0874(8) 0.034(4) Uani 1 1 d . .
C6 C 0.7706(14) 0.4648(9) 0.1827(9) 0.044(4) Uani 1 1 d . .
H6A H 0.7835 0.5067 0.2084 0.052 Uiso 1 1 calc R U
C7 C 0.7451(15) 0.3901(10) 0.3686(9) 0.052(5) Uani 1 1 d . .
H7A H 0.7321 0.3472 0.3459 0.063 Uiso 1 1 calc R U
C8 C 0.7529(13) 0.4041(8) 0.4661(8) 0.032(3) Uani 1 1 d . .
C9 C 0.7636(16) 0.3509(7) 0.5238(9) 0.044(4) Uani 1 1 d . .
H9 H 0.7639 0.3073 0.5028 0.053 Uiso 1 1 calc R U
C10 C 0.7737(12) 0.3628(7) 0.6127(8) 0.031(3) Uani 1 1 d . .
H10B H 0.7820 0.3267 0.6511 0.037 Uiso 1 1 calc R U
C11 C 0.7516(13) 0.4674(8) 0.4992(8) 0.038(4) Uani 1 1 d . .
H11A H 0.7448 0.5038 0.4615 0.046 Uiso 1 1 calc R U
C12 C 0.7604(12) 0.4773(7) 0.5889(8) 0.028(3) Uani 1 1 d . .
H12A H 0.7582 0.5206 0.6103 0.033 Uiso 1 1 calc R U
C13 C 1.1059(12) 0.4653(6) -0.0573(7) 0.024(3) Uani 1 1 d . .
H13 H 1.0841 0.4240 -0.0829 0.028 Uiso 1 1 calc R U
C14 C 1.1018(13) 0.4730(7) 0.0307(8) 0.031(3) Uani 1 1 d . .
H14 H 1.0766 0.4378 0.0640 0.037 Uiso 1 1 calc R U
C15 C 1.1719(13) 0.5710(7) -0.0716(8) 0.027(3) Uani 1 1 d . .
H15 H 1.1959 0.6050 -0.1073 0.032 Uiso 1 1 calc R U
C16 C 1.1735(14) 0.5852(7) 0.0186(8) 0.035(3) Uani 1 1 d . .
H16 H 1.1987 0.6269 0.0415 0.042 Uiso 1 1 calc R U
C17 C 1.1372(13) 0.5360(7) 0.0703(8) 0.030(3) Uani 1 1 d . .
C18 C 1.1333(14) 0.5453(8) 0.1672(8) 0.036(4) Uani 1 1 d . .
H18 H 1.1631 0.5852 0.1936 0.043 Uiso 1 1 calc R U
C19 C 1.0795(13) 0.4715(8) 0.3484(9) 0.038(4) Uani 1 1 d . .
H19 H 1.0659 0.4292 0.3241 0.046 Uiso 1 1 calc R U
C20 C 1.0827(12) 0.4806(7) 0.4437(8) 0.030(3) Uani 1 1 d . .
C21 C 1.1013(14) 0.5412(8) 0.4845(8) 0.037(4) Uani 1 1 d . .
H21 H 1.1086 0.5795 0.4514 0.044 Uiso 1 1 calc R U
C22 C 1.1092(14) 0.5457(8) 0.5756(8) 0.038(4) Uani 1 1 d . .
H22 H 1.1198 0.5874 0.6021 0.046 Uiso 1 1 calc R U
C23 C 1.0720(12) 0.4255(7) 0.4960(8) 0.032(3) Uani 1 1 d . .
H23 H 1.0571 0.3838 0.4702 0.039 Uiso 1 1 calc R U
C24 C 1.0831(12) 0.4315(7) 0.5857(7) 0.028(3) Uani 1 1 d . .
H24 H 1.0776 0.3934 0.6193 0.033 Uiso 1 1 calc R U
C25 C 1.3791(13) 0.2670(6) 0.8789(8) 0.030(3) Uani 1 1 d . .
H25A H 1.4620 0.2806 0.8622 0.036 Uiso 1 1 calc R U
H25B H 1.3473 0.2292 0.8428 0.036 Uiso 1 1 calc R U
C26 C 1.3981(12) 0.2469(6) 0.9734(8) 0.028(3) Uani 1 1 d . .
H26 H 1.4489 0.2055 0.9790 0.033 Uiso 1 1 calc R U
C27 C 1.2779(13) 0.2360(7) 1.0148(8) 0.033(3) Uani 1 1 d . .
H27 H 1.2041 0.2229 0.9711 0.039 Uiso 1 1 calc R U
C28 C 1.2559(12) 0.3040(6) 1.0537(8) 0.026(3) Uani 1 1 d . .
H28 H 1.2188 0.3340 1.0064 0.031 Uiso 1 1 calc R U
C29 C 1.3922(13) 0.3256(6) 1.0858(8) 0.027(3) Uani 1 1 d . .
H29 H 1.4184 0.3059 1.1438 0.033 Uiso 1 1 calc R U
C30 C 1.4250(13) 0.4281(7) 1.1717(8) 0.033(3) Uani 1 1 d . .
C31 C 1.4668(14) 0.5349(7) 1.1004(8) 0.035(3) Uani 1 1 d . .
C32 C 1.4526(12) 0.4984(7) 1.0189(8) 0.033(3) Uani 1 1 d . .
H32 H 1.4596 0.5208 0.9669 0.039 Uiso 1 1 calc R U
C33 C 1.4298(11) 0.4337(7) 1.0172(8) 0.027(3) Uani 1 1 d . .
H33 H 1.4217 0.4115 0.9637 0.033 Uiso 1 1 calc R U
C34 C 0.7024(13) 0.6573(8) 0.6893(9) 0.043(4) Uani 1 1 d . .
H34A H 0.7117 0.6966 0.7265 0.051 Uiso 1 1 calc R U
H34B H 0.6501 0.6250 0.7156 0.051 Uiso 1 1 calc R U
C35 C 0.6342(15) 0.6761(7) 0.5996(10) 0.049(4) Uani 1 1 d . .
H35 H 0.6917 0.7062 0.5726 0.059 Uiso 1 1 calc R U
C36 C 0.5053(18) 0.7094(9) 0.5967(13) 0.084(7) Uani 1 1 d D .
H36 H 0.4898 0.7289 0.6526 0.100 Uiso 1 1 calc R U
C37 C 0.4131(16) 0.6580(8) 0.5636(12) 0.052(4) Uani 1 1 d . .
H37 H 0.4055 0.6298 0.6146 0.062 Uiso 1 1 calc R U
C38 C 0.4852(14) 0.6157(7) 0.5056(8) 0.035(3) Uani 1 1 d . .
H38 H 0.4808 0.6374 0.4483 0.042 Uiso 1 1 calc R U
C39 C 0.4406(14) 0.5197(7) 0.4080(9) 0.037(4) Uani 1 1 d . .
C40 C 0.3887(15) 0.4129(7) 0.4701(9) 0.041(4) Uani 1 1 d . .
C41 C 0.4022(14) 0.4427(7) 0.5552(9) 0.039(3) Uani 1 1 d . .
H41 H 0.3889 0.4174 0.6038 0.047 Uiso 1 1 calc R U
C42 C 0.4333(12) 0.5051(8) 0.5642(8) 0.033(3) Uani 1 1 d . .
H42 H 0.4482 0.5227 0.6206 0.040 Uiso 1 1 calc R U

loop_
_atom_site_aniso_label
_atom_site_aniso_U_11
_atom_site_aniso_U_22
_atom_site_aniso_U_33
_atom_site_aniso_U_23
_atom_site_aniso_U_13
_atom_site_aniso_U_12
Cu1 0.0330(9) 0.0237(9) 0.0129(7) -0.0010(6) 0.0062(6) -0.0037(7)
Cu2 0.0319(9) 0.0253(8) 0.0113(7) 0.0017(6) 0.0058(6) 0.0040(7)
N1 0.034(6) 0.027(7) 0.010(5) 0.003(5) 0.004(4) -0.004(5)
N2 0.051(8) 0.056(9) 0.010(5) -0.003(5) 0.008(5) -0.005(6)
N3 0.064(8) 0.056(8) 0.010(5) -0.002(6) 0.009(5) 0.007(7)
N4 0.032(6) 0.029(7) 0.007(5) -0.004(4) 0.003(4) -0.004(5)
N5 0.031(6) 0.026(7) 0.012(5) 0.003(5) 0.005(4) 0.008(5)
N6 0.048(7) 0.069(9) 0.012(5) 0.016(6) 0.008(5) 0.006(7)
N7 0.061(8) 0.047(9) 0.017(6) -0.012(5) 0.008(5) 0.001(6)
N8 0.038(6) 0.031(7) 0.015(5) 0.002(5) 0.013(4) 0.004(5)
N9 0.042(7) 0.024(6) 0.025(6) -0.007(5) 0.006(5) -0.007(5)
N10 0.056(8) 0.026(7) 0.027(6) -0.005(5) 0.004(5) -0.007(6)
N11 0.045(7) 0.026(7) 0.028(6) 0.003(5) 0.012(5) 0.001(5)
N12 0.067(9) 0.037(8) 0.020(6) -0.010(5) 0.004(5) -0.015(6)
O1 0.025(5) 0.017(4) 0.020(4) 0.002(3) -0.002(3) 0.002(3)
O2 0.045(6) 0.029(5) 0.022(5) -0.004(4) 0.009(4) 0.006(4)
O3 0.023(5) 0.023(5) 0.037(5) -0.007(4) 0.010(4) -0.004(4)
O4 0.039(5) 0.029(5) 0.028(5) 0.010(4) 0.008(4) 0.011(4)
O5 0.034(5) 0.029(5) 0.034(5) -0.008(4) 0.005(4) -0.006(4)
O6 0.061(7) 0.031(6) 0.047(6) 0.021(5) 0.024(5) 0.009(5)
O7 0.056(7) 0.054(7) 0.041(6) -0.007(5) 0.029(5) -0.018(5)
O8 0.098(9) 0.033(6) 0.019(5) -0.009(4) 0.020(5) -0.018(5)
O9 0.089(9) 0.027(6) 0.055(7) 0.004(5) 0.011(6) -0.012(6)
O10 0.066(7) 0.026(6) 0.026(5) 0.000(4) 0.013(4) -0.019(4)
O11 0.028(5) 0.028(5) 0.023(4) 0.000(4) 0.001(4) 0.001(4)
O12 0.040(6) 0.034(6) 0.028(5) -0.006(4) 0.011(4) 0.008(4)
O13 0.034(5) 0.040(6) 0.027(5) 0.008(4) -0.001(4) 0.014(4)
O14 0.108(12) 0.062(10) 0.125(14) 0.035(9) -0.016(10) 0.008(8)
O15 0.079(10) 0.090(11) 0.099(12) -0.010(9) -0.013(8) 0.012(8)
O16 0.034(6) 0.041(6) 0.057(7) -0.012(5) -0.011(5) 0.005(5)
O17 0.091(9) 0.044(7) 0.023(5) 0.001(5) 0.014(5) -0.010(6)
O18 0.032(5) 0.029(5) 0.035(5) -0.013(4) 0.008(4) -0.004(4)
O19 0.032(5) 0.030(6) 0.046(6) 0.007(4) 0.003(4) -0.002(4)
O20 0.138(13) 0.044(8) 0.052(8) -0.008(6) 0.029(8) -0.027(8)
O21 0.037(6) 0.037(6) 0.036(5) 0.000(4) 0.005(4) 0.007(4)
O22 0.061(7) 0.034(6) 0.065(8) -0.008(5) -0.001(6) -0.001(5)
O23 0.063(8) 0.071(9) 0.096(11) -0.018(7) -0.026(7) 0.007(7)
O24 0.104(11) 0.058(9) 0.105(12) 0.030(8) 0.002(9) 0.011(8)
O25 0.088(10) 0.080(10) 0.131(13) -0.063(9) 0.003(9) -0.030(8)
O26 0.091(10) 0.069(9) 0.086(10) 0.033(8) -0.005(8) -0.029(8)
O27 0.146(15) 0.092(13) 0.094(12) 0.012(9) 0.010(10) -0.005(11)
O28 0.27(3) 0.121(16) 0.107(14) 0.009(12) 0.020(15) -0.105(17)
O29 0.21(3) 0.14(2) 0.27(3) 0.03(2) 0.04(2) 0.006(18)
O30 0.22(2) 0.33(3) 0.24(2) -0.12(2) -0.073(18) -0.07(2)
O31 0.047(7) 0.047(7) 0.049(6) -0.015(5) 0.013(5) 0.008(5)
P1 0.0308(19) 0.0250(18) 0.0145(15) 0.0025(13) 0.0063(13) 0.0023(14)
P2 0.037(2) 0.0188(17) 0.0157(16) -0.0007(13) 0.0056(13) 0.0019(14)
C1 0.042(9) 0.041(9) 0.031(8) 0.004(7) 0.012(6) -0.007(7)
C2 0.078(11) 0.026(8) 0.018(7) 0.008(6) 0.016(7) 0.005(7)
C3 0.042(8) 0.034(8) 0.028(7) 0.003(7) 0.012(6) 0.007(7)
C4 0.047(9) 0.037(9) 0.024(7) -0.010(6) 0.017(6) -0.010(7)
C5 0.020(7) 0.061(11) 0.022(7) -0.002(7) 0.005(5) -0.001(6)
C6 0.036(9) 0.071(12) 0.024(8) -0.010(8) 0.004(6) 0.005(8)
C7 0.048(10) 0.085(14) 0.027(8) -0.007(9) 0.018(7) -0.008(9)
C8 0.036(8) 0.046(9) 0.014(7) 0.002(6) 0.006(6) 0.001(7)
C9 0.082(12) 0.034(9) 0.023(7) -0.017(6) 0.031(7) -0.023(8)
C10 0.035(8) 0.040(9) 0.020(7) 0.002(6) 0.012(6) -0.013(6)
C11 0.040(9) 0.057(11) 0.017(7) 0.004(7) 0.004(6) 0.012(7)
C12 0.037(8) 0.024(7) 0.022(7) -0.003(5) 0.003(6) 0.001(6)
C13 0.031(8) 0.021(7) 0.019(7) -0.006(5) 0.003(5) 0.004(5)
C14 0.041(9) 0.030(8) 0.023(7) 0.002(6) 0.012(6) -0.003(6)
C15 0.041(8) 0.025(8) 0.017(6) 0.006(5) 0.014(6) 0.007(6)
C16 0.049(9) 0.041(9) 0.014(7) -0.003(6) 0.003(6) 0.004(7)
C17 0.028(8) 0.039(9) 0.024(7) 0.002(6) 0.012(6) 0.002(6)
C18 0.041(9) 0.045(9) 0.020(7) -0.018(7) -0.002(6) 0.004(7)
C19 0.035(9) 0.056(10) 0.027(8) -0.005(7) 0.018(6) -0.015(7)
C20 0.024(7) 0.055(10) 0.012(6) -0.003(6) 0.001(5) -0.005(6)
C21 0.053(10) 0.042(10) 0.017(7) 0.021(6) 0.007(6) 0.005(7)
C22 0.041(9) 0.055(10) 0.023(7) 0.002(7) 0.020(6) 0.007(7)
C23 0.035(8) 0.035(9) 0.028(7) -0.006(6) 0.005(6) -0.009(6)
C24 0.038(8) 0.028(8) 0.018(6) -0.001(6) 0.006(5) 0.004(6)
C25 0.047(9) 0.024(7) 0.021(7) 0.003(5) 0.010(6) 0.017(6)
C26 0.035(8) 0.025(8) 0.024(7) 0.006(5) 0.006(6) 0.005(6)
C27 0.045(9) 0.026(8) 0.026(7) 0.004(6) 0.003(6) -0.006(6)
C28 0.037(8) 0.021(7) 0.023(7) -0.001(5) 0.015(6) -0.001(6)
C29 0.045(9) 0.024(7) 0.013(6) -0.001(5) 0.004(6) -0.006(6)
C30 0.043(8) 0.031(9) 0.025(7) -0.007(6) 0.004(6) -0.001(6)
C31 0.041(9) 0.039(9) 0.023(7) 0.005(6) 0.003(6) -0.005(7)
C32 0.037(8) 0.032(8) 0.030(7) 0.010(7) 0.009(6) 0.001(7)
C33 0.034(7) 0.030(8) 0.018(6) -0.007(6) 0.003(5) 0.001(6)
C34 0.035(9) 0.044(10) 0.048(9) 0.007(7) 0.003(7) 0.011(7)
C35 0.057(10) 0.031(9) 0.048(9) -0.015(7) -0.028(8) 0.004(7)
C36 0.069(13) 0.059(13) 0.103(17) 0.000(11) -0.055(12) 0.000(10)
C37 0.045(10) 0.031(9) 0.080(12) -0.008(8) 0.010(9) 0.001(7)
C38 0.052(10) 0.035(8) 0.016(7) -0.003(6) 0.000(6) 0.004(7)
C39 0.048(9) 0.038(10) 0.025(8) -0.001(6) 0.006(6) 0.002(7)
C40 0.059(10) 0.029(9) 0.038(9) -0.007(7) 0.013(7) -0.006(7)
C41 0.063(10) 0.025(8) 0.031(8) 0.000(7) 0.012(6) -0.009(8)
C42 0.037(8) 0.048(9) 0.014(6) 0.001(7) 0.004(5) 0.007(8)

loop_
_atom_type_symbol
_atom_type_description
_atom_type_scat_dispersion_real
_atom_type_scat_dispersion_imag
_atom_type_scat_source
C C 0.0033 0.0016 'International Tables Vol C Tables 4.2.6.8 and 6.1.1.4'
H H 0.0000 0.0000 'International Tables Vol C Tables 4.2.6.8 and 6.1.1.4'
N N 0.0061 0.0033 'International Tables Vol C Tables 4.2.6.8 and 6.1.1.4'
O O 0.0106 0.0060 'International Tables Vol C Tables 4.2.6.8 and 6.1.1.4'
P P 0.1023 0.0942 'International Tables Vol C Tables 4.2.6.8 and 6.1.1.4'
Cu Cu 0.3201 1.2651 'International Tables Vol C Tables 4.2.6.8 and 6.1.1.4'

loop_
_geom_angle_atom_site_label_1
_geom_angle_atom_site_label_2
_geom_angle_atom_site_label_3
_geom_angle
_geom_angle_site_symmetry_1
_geom_angle_site_symmetry_3
O10 Cu1 O18 158.4(4) . .
O10 Cu1 N4 91.9(4) . .
O18 Cu1 N4 89.7(4) . .
O10 Cu1 N1 90.8(4) . 1_556
O18 Cu1 N1 87.0(4) . 1_556
N4 Cu1 N1 176.6(4) . 1_556
O10 Cu1 O19 109.0(4) . .
O18 Cu1 O19 92.6(4) . .
N4 Cu1 O19 88.8(4) . .
N1 Cu1 O19 92.2(4) 1_556 .
O1 Cu2 O11 165.6(3) . .
O1 Cu2 N8 90.2(4) . .
O11 Cu2 N8 90.4(4) . .
O1 Cu2 N5 89.8(4) . 1_556
O11 Cu2 N5 88.5(4) . 1_556
N8 Cu2 N5 175.3(4) . 1_556
O1 Cu2 O21 98.2(3) . .
O11 Cu2 O21 96.1(3) . .
N8 Cu2 O21 90.7(4) . .
N5 Cu2 O21 94.0(4) 1_556 .
C1 N1 C3 117.1(11) . .
C1 N1 Cu1 118.8(9) . 1_554
C3 N1 Cu1 123.9(9) . 1_554
C6 N2 N3 107.9(12) . .
C7 N3 N2 107.5(13) . .
C10 N4 C12 117.8(10) . .
C10 N4 Cu1 120.1(8) . .
C12 N4 Cu1 122.0(8) . .
C15 N5 C13 118.4(10) . .
C15 N5 Cu2 119.9(8) . 1_554
C13 N5 Cu2 121.5(8) . 1_554
C18 N6 N7 112.2(13) . .
C19 N7 N6 111.6(12) . .
C24 N8 C22 117.5(11) . .
C24 N8 Cu2 124.3(8) . .
C22 N8 Cu2 118.2(9) . .
C30 N9 C33 121.3(11) . .
C30 N9 C29 118.9(10) . .
C33 N9 C29 119.8(10) . .
C30 N10 C31 127.1(12) . .
C30 N10 H10A 116.4 . .
C31 N10 H10A 116.4 . .
C39 N11 C38 119.3(11) . .
C39 N11 C42 118.5(11) . .
C38 N11 C42 121.3(11) . .
C39 N12 C40 126.4(12) . .
C39 N12 H12 116.8 . .
C40 N12 H12 116.8 . .
P1 O1 Cu2 131.1(5) . .
C25 O4 P1 117.9(7) . .
C29 O5 C26 109.8(9) . .
C27 O6 H6 109.5 . .
C28 O7 H7 109.5 . .
P2 O10 Cu1 174.1(7) . .
P2 O11 Cu2 114.7(5) . .
C34 O13 P2 119.7(8) . .
C36 O14 H14A 109.5 . .
C37 O15 H15A 109.5 . .
C38 O16 C35 107.4(10) . .
Cu1 O18 H18B 110.5 . .
Cu1 O18 H18C 110.8 . .
H18B O18 H18C 108.9 . .
Cu1 O19 H19C 117.5 . .
Cu1 O19 H19D 130.9 . .
H19C O19 H19D 108.6 . .
Cu2 O21 H21B 109.6 . .
Cu2 O21 H21C 110.6 . .
H21B O21 H21C 108.5 . .
H22C O22 H22D 108.4 . .
H23C O23 H23D 108.6 . .
H24C O24 H24D 108.4 . .
H25E O25 H25F 108.6 . .
H26C O26 H26D 108.5 . .
H27C O27 H27D 107.6 . .
H28C O28 H28D 108.5 . .
H29C O29 H29D 108.7 . .
H30B O30 H30C 106.8 . .
H31C O31 H31D 108.4 . .
O2 P1 O3 113.3(5) . .
O2 P1 O1 114.5(5) . .
O3 P1 O1 111.0(5) . .
O2 P1 O4 108.2(5) . .
O3 P1 O4 107.5(5) . .
O1 P1 O4 101.3(4) . .
O11 P2 O12 112.9(5) . .
O11 P2 O10 109.3(5) . .
O12 P2 O10 114.7(5) . .
O11 P2 O13 103.2(5) . .
O12 P2 O13 108.3(5) . .
O10 P2 O13 107.7(5) . .
N1 C1 C2 122.9(14) . .
N1 C1 H1A 118.6 . .
C2 C1 H1A 118.6 . .
C1 C2 C5 119.6(13) . .
C1 C2 H2 120.2 . .
C5 C2 H2 120.2 . .
N1 C3 C4 123.6(13) . .
N1 C3 H3 118.2 . .
C4 C3 H3 118.2 . .
C3 C4 C5 119.6(13) . .
C3 C4 H4 120.2 . .
C5 C4 H4 120.2 . .
C4 C5 C2 117.1(12) . .
C4 C5 C6 120.8(14) . .
C2 C5 C6 122.1(13) . .
N2 C6 C5 123.2(15) . .
N2 C6 H6A 118.4 . .
C5 C6 H6A 118.4 . .
N3 C7 C8 116.4(15) . .
N3 C7 H7A 121.8 . .
C8 C7 H7A 121.8 . .
C11 C8 C9 118.7(12) . .
C11 C8 C7 122.6(13) . .
C9 C8 C7 118.7(14) . .
C10 C9 C8 119.5(13) . .
C10 C9 H9 120.3 . .
C8 C9 H9 120.3 . .
N4 C10 C9 122.2(12) . .
N4 C10 H10B 118.9 . .
C9 C10 H10B 118.9 . .
C8 C11 C12 120.2(13) . .
C8 C11 H11A 119.9 . .
C12 C11 H11A 119.9 . .
N4 C12 C11 121.7(12) . .
N4 C12 H12A 119.1 . .
C11 C12 H12A 119.1 . .
N5 C13 C14 122.7(12) . .
N5 C13 H13 118.7 . .
C14 C13 H13 118.7 . .
C13 C14 C17 118.7(12) . .
C13 C14 H14 120.6 . .
C17 C14 H14 120.6 . .
N5 C15 C16 124.5(12) . .
N5 C15 H15 117.8 . .
C16 C15 H15 117.8 . .
C17 C16 C15 117.7(13) . .
C17 C16 H16 121.1 . .
C15 C16 H16 121.1 . .
C16 C17 C14 117.9(12) . .
C16 C17 C18 122.6(13) . .
C14 C17 C18 119.4(12) . .
N6 C18 C17 121.9(13) . .
N6 C18 H18 119.1 . .
C17 C18 H18 119.1 . .
N7 C19 C20 120.8(13) . .
N7 C19 H19 119.6 . .
C20 C19 H19 119.6 . .
C21 C20 C23 117.4(11) . .
C21 C20 C19 123.2(12) . .
C23 C20 C19 119.3(13) . .
C20 C21 C22 120.2(13) . .
C20 C21 H21 119.9 . .
C22 C21 H21 119.9 . .
N8 C22 C21 122.0(14) . .
N8 C22 H22 119.0 . .
C21 C22 H22 119.0 . .
C24 C23 C20 120.9(13) . .
C24 C23 H23 119.5 . .
C20 C23 H23 119.5 . .
N8 C24 C23 122.0(12) . .
N8 C24 H24 119.0 . .
C23 C24 H24 119.0 . .
O4 C25 C26 110.7(9) . .
O4 C25 H25A 109.5 . .
C26 C25 H25A 109.5 . .
O4 C25 H25B 109.5 . .
C26 C25 H25B 109.5 . .
H25A C25 H25B 108.1 . .
O5 C26 C27 105.2(10) . .
O5 C26 C25 110.5(10) . .
C27 C26 C25 116.8(11) . .
O5 C26 H26 108.0 . .
C27 C26 H26 108.0 . .
C25 C26 H26 108.0 . .
O6 C27 C26 107.4(11) . .
O6 C27 C28 112.3(11) . .
C26 C27 C28 102.6(10) . .
O6 C27 H27 111.4 . .
C26 C27 H27 111.4 . .
C28 C27 H27 111.4 . .
O7 C28 C29 110.4(10) . .
O7 C28 C27 117.9(10) . .
C29 C28 C27 101.7(10) . .
O7 C28 H28 108.8 . .
C29 C28 H28 108.8 . .
C27 C28 H28 108.8 . .
O5 C29 C28 105.9(9) . .
O5 C29 N9 108.6(10) . .
C28 C29 N9 117.3(11) . .
O5 C29 H29 108.2 . .
C28 C29 H29 108.2 . .
N9 C29 H29 108.2 . .
O8 C30 N9 121.8(13) . .
O8 C30 N10 123.0(12) . .
N9 C30 N10 115.0(11) . .
O9 C31 N10 119.7(13) . .
O9 C31 C32 126.9(13) . .
N10 C31 C32 113.3(13) . .
C33 C32 C31 120.9(12) . .
C33 C32 H32 119.6 . .
C31 C32 H32 119.6 . .
C32 C33 N9 122.3(11) . .
C32 C33 H33 118.8 . .
N9 C33 H33 118.8 . .
O13 C34 C35 110.9(12) . .
O13 C34 H34A 109.5 . .
C35 C34 H34A 109.5 . .
O13 C34 H34B 109.5 . .
C35 C34 H34B 109.5 . .
H34A C34 H34B 108.0 . .
O16 C35 C36 108.1(12) . .
O16 C35 C34 108.4(12) . .
C36 C35 C34 116.3(14) . .
O16 C35 H35 107.9 . .
C36 C35 H35 107.9 . .
C34 C35 H35 107.9 . .
C37 C36 O14 100.5(14) . .
C37 C36 C35 103.8(16) . .
O14 C36 C35 108.5(16) . .
C37 C36 H36 114.2 . .
O14 C36 H36 114.2 . .
C35 C36 H36 114.2 . .
O15 C37 C36 118.7(15) . .
O15 C37 C38 118.2(15) . .
C36 C37 C38 104.5(15) . .
O15 C37 H37 104.6 . .
C36 C37 H37 104.6 . .
C38 C37 H37 104.6 . .
O16 C38 N11 108.2(11) . .
O16 C38 C37 104.9(11) . .
N11 C38 C37 117.8(12) . .
O16 C38 H38 108.5 . .
N11 C38 H38 108.5 . .
C37 C38 H38 108.5 . .
O17 C39 N12 121.9(13) . .
O17 C39 N11 122.6(13) . .
N12 C39 N11 115.5(12) . .
O20 C40 N12 116.9(13) . .
O20 C40 C41 126.8(14) . .
N12 C40 C41 116.2(13) . .
C42 C41 C40 119.6(13) . .
C42 C41 H41 120.2 . .
C40 C41 H41 120.2 . .
C41 C42 N11 123.3(12) . .
C41 C42 H42 118.3 . .
N11 C42 H42 118.3 . .

loop_
_geom_bond_atom_site_label_1
_geom_bond_atom_site_label_2
_geom_bond_distance
_geom_bond_site_symmetry_2
Cu1 O10 1.880(8) .
Cu1 O18 1.967(9) .
Cu1 N4 2.011(9) .
Cu1 N1 2.056(9) 1_556
Cu1 O19 2.231(9) .
Cu2 O1 1.959(8) .
Cu2 O11 1.961(8) .
Cu2 N8 2.036(10) .
Cu2 N5 2.051(9) 1_556
Cu2 O21 2.338(9) .
N1 C1 1.331(17) .
N1 C3 1.316(17) .
N1 Cu1 2.056(9) 1_554
N2 C6 1.245(18) .
N2 N3 1.440(14) .
N3 C7 1.29(2) .
N4 C10 1.362(16) .
N4 C12 1.355(15) .
N5 C15 1.287(16) .
N5 C13 1.329(15) .
N5 Cu2 2.051(9) 1_554
N6 C18 1.228(18) .
N6 N7 1.384(14) .
N7 C19 1.281(18) .
N8 C24 1.352(16) .
N8 C22 1.352(18) .
N9 C30 1.363(16) .
N9 C33 1.378(16) .
N9 C29 1.470(16) .
N10 C30 1.386(18) .
N10 C31 1.374(16) .
N10 H10A 0.8600 .
N11 C39 1.410(16) .
N11 C38 1.422(17) .
N11 C42 1.423(16) .
N12 C39 1.351(18) .
N12 C40 1.377(18) .
N12 H12 0.8600 .
O1 P1 1.512(8) .
O2 P1 1.498(8) .
O3 P1 1.522(8) .
O4 C25 1.468(14) .
O4 P1 1.621(9) .
O5 C29 1.424(14) .
O5 C26 1.445(15) .
O6 C27 1.426(15) .
O6 H6 0.8200 .
O7 C28 1.416(14) .
O7 H7 0.8200 .
O8 C30 1.215(15) .
O9 C31 1.236(16) .
O10 P2 1.539(9) .
O11 P2 1.519(9) .
O12 P2 1.529(9) .
O13 C34 1.432(16) .
O13 P2 1.598(9) .
O14 C36 1.472(13) .
O14 H14A 0.8200 .
O15 C37 1.317(19) .
O15 H15A 0.8200 .
O16 C38 1.415(16) .
O16 C35 1.447(16) .
O17 C39 1.216(16) .
O18 H18B 0.8500 .
O18 H18C 0.8500 .
O19 H19C 0.8502 .
O19 H19D 0.8500 .
O20 C40 1.237(17) .
O21 H21B 0.8500 .
O21 H21C 0.8500 .
O22 H22C 0.8501 .
O22 H22D 0.8498 .
O23 H23C 0.8499 .
O23 H23D 0.8501 .
O24 H24C 0.8498 .
O24 H24D 0.8501 .
O25 H25E 0.8499 .
O25 H25F 0.8500 .
O26 H26C 0.8500 .
O26 H26D 0.8499 .
O27 H27C 0.8499 .
O27 H27D 0.8500 .
O28 H28C 0.8500 .
O28 H28D 0.8500 .
O29 H29C 0.8500 .
O29 H29D 0.8499 .
O30 H30B 0.8500 .
O30 H30C 0.8499 .
O31 H31C 0.8500 .
O31 H31D 0.8500 .
C1 C2 1.361(18) .
C1 H1A 0.9300 .
C2 C5 1.38(2) .
C2 H2 0.9300 .
C3 C4 1.364(17) .
C3 H3 0.9300 .
C4 C5 1.363(19) .
C4 H4 0.9300 .
C5 C6 1.469(18) .
C6 H6A 0.9300 .
C7 C8 1.518(18) .
C7 H7A 0.9300 .
C8 C11 1.37(2) .
C8 C9 1.38(2) .
C9 C10 1.378(17) .
C9 H9 0.9300 .
C10 H10B 0.9300 .
C11 C12 1.384(17) .
C11 H11A 0.9300 .
C12 H12A 0.9300 .
C13 C14 1.369(17) .
C13 H13 0.9300 .
C14 C17 1.428(18) .
C14 H14 0.9300 .
C15 C16 1.415(16) .
C15 H15 0.9300 .
C16 C17 1.354(19) .
C16 H16 0.9300 .
C17 C18 1.508(17) .
C18 H18 0.9300 .
C19 C20 1.475(17) .
C19 H19 0.9300 .
C20 C21 1.37(2) .
C20 C23 1.379(18) .
C21 C22 1.396(18) .
C21 H21 0.9300 .
C22 H22 0.9300 .
C23 C24 1.374(16) .
C23 H23 0.9300 .
C24 H24 0.9300 .
C25 C26 1.496(16) .
C25 H25A 0.9700 .
C25 H25B 0.9700 .
C26 C27 1.492(18) .
C26 H26 0.9800 .
C27 C28 1.519(17) .
C27 H27 0.9800 .
C28 C29 1.493(18) .
C28 H28 0.9800 .
C29 H29 0.9800 .
C31 C32 1.442(18) .
C32 C33 1.318(19) .
C32 H32 0.9300 .
C33 H33 0.9300 .
C34 C35 1.507(19) .
C34 H34A 0.9700 .
C34 H34B 0.9700 .
C35 C36 1.49(2) .
C35 H35 0.9800 .
C36 C37 1.45(2) .
C36 H36 0.9800 .
C37 C38 1.51(2) .
C37 H37 0.9800 .
C38 H38 0.9800 .
C40 C41 1.428(19) .
C41 C42 1.29(2) .
C41 H41 0.9300 .
C42 H42 0.9300 .

loop_
_geom_torsion_atom_site_label_1
_geom_torsion_atom_site_label_2
_geom_torsion_atom_site_label_3
_geom_torsion_atom_site_label_4
_geom_torsion
_geom_torsion_site_symmetry_1
C6 N2 N3 C7 -178.3(13) .
C18 N6 N7 C19 -165.9(13) .
Cu2 O1 P1 O2 -109.7(7) .
Cu2 O1 P1 O3 20.1(8) .
Cu2 O1 P1 O4 134.1(6) .
C25 O4 P1 O2 46.8(10) .
C25 O4 P1 O3 -75.9(10) .
C25 O4 P1 O1 167.6(9) .
Cu2 O11 P2 O12 114.2(5) .
Cu2 O11 P2 O10 -14.7(6) .
Cu2 O11 P2 O13 -129.1(5) .
C34 O13 P2 O11 -163.1(10) .
C34 O13 P2 O12 -43.2(11) .
C34 O13 P2 O10 81.4(11) .
C3 N1 C1 C2 2(2) .
Cu1 N1 C1 C2 176.4(11) 1_554
N1 C1 C2 C5 -1(2) .
C1 N1 C3 C4 -0.1(19) .
Cu1 N1 C3 C4 -174.6(10) 1_554
N1 C3 C4 C5 -2(2) .
C3 C4 C5 C2 3(2) .
C3 C4 C5 C6 -178.4(12) .
C1 C2 C5 C4 -2(2) .
C1 C2 C5 C6 179.9(13) .
N3 N2 C6 C5 -178.0(12) .
C4 C5 C6 N2 176.2(14) .
C2 C5 C6 N2 -5(2) .
N2 N3 C7 C8 176.7(11) .
N3 C7 C8 C11 10(2) .
N3 C7 C8 C9 -168.6(14) .
C11 C8 C9 C10 -1(2) .
C7 C8 C9 C10 178.5(13) .
C12 N4 C10 C9 -0.3(18) .
Cu1 N4 C10 C9 175.4(11) .
C8 C9 C10 N4 1(2) .
C9 C8 C11 C12 0(2) .
C7 C8 C11 C12 -179.2(12) .
C10 N4 C12 C11 -0.6(18) .
Cu1 N4 C12 C11 -176.1(10) .
C8 C11 C12 N4 1(2) .
C15 N5 C13 C14 1.2(19) .
Cu2 N5 C13 C14 -174.4(9) 1_554
N5 C13 C14 C17 -0.9(19) .
C13 N5 C15 C16 -0.3(19) .
Cu2 N5 C15 C16 175.3(10) 1_554
N5 C15 C16 C17 -1(2) .
C15 C16 C17 C14 1(2) .
C15 C16 C17 C18 -179.3(12) .
C13 C14 C17 C16 0(2) .
C13 C14 C17 C18 -180.0(12) .
N7 N6 C18 C17 -179.0(11) .
C16 C17 C18 N6 175.2(14) .
C14 C17 C18 N6 -5(2) .
N6 N7 C19 C20 178.6(11) .
N7 C19 C20 C21 1(2) .
N7 C19 C20 C23 -176.7(13) .
C23 C20 C21 C22 0(2) .
C19 C20 C21 C22 -177.0(13) .
C24 N8 C22 C21 -1.6(19) .
Cu2 N8 C22 C21 175.3(10) .
C20 C21 C22 N8 1(2) .
C21 C20 C23 C24 -2(2) .
C19 C20 C23 C24 175.7(12) .
C22 N8 C24 C23 0.1(18) .
Cu2 N8 C24 C23 -176.6(9) .
C20 C23 C24 N8 1.6(19) .
P1 O4 C25 C26 156.4(9) .
C29 O5 C26 C27 -10.8(13) .
C29 O5 C26 C25 116.1(11) .
O4 C25 C26 O5 -71.5(13) .
O4 C25 C26 C27 48.7(16) .
O5 C26 C27 O6 -88.1(12) .
C25 C26 C27 O6 149.0(11) .
O5 C26 C27 C28 30.4(12) .
C25 C26 C27 C28 -92.5(13) .
O6 C27 C28 O7 -43.8(16) .
C26 C27 C28 O7 -158.9(11) .
O6 C27 C28 C29 77.1(12) .
C26 C27 C28 C29 -38.0(12) .
C26 O5 C29 C28 -13.9(13) .
C26 O5 C29 N9 -140.7(10) .
O7 C28 C29 O5 158.1(10) .
C27 C28 C29 O5 32.2(12) .
O7 C28 C29 N9 -80.5(13) .
C27 C28 C29 N9 153.6(10) .
C30 N9 C29 O5 -139.9(11) .
C33 N9 C29 O5 41.8(15) .
C30 N9 C29 C28 100.0(13) .
C33 N9 C29 C28 -78.2(14) .
C33 N9 C30 O8 -179.6(13) .
C29 N9 C30 O8 2(2) .
C33 N9 C30 N10 -3.4(18) .
C29 N9 C30 N10 178.4(11) .
C31 N10 C30 O8 179.3(14) .
C31 N10 C30 N9 3(2) .
C30 N10 C31 O9 -178.6(14) .
C30 N10 C31 C32 -1(2) .
O9 C31 C32 C33 176.5(15) .
N10 C31 C32 C33 -0.8(19) .
C31 C32 C33 N9 0(2) .
C30 N9 C33 C32 1.8(19) .
C29 N9 C33 C32 -180.0(12) .
P2 O13 C34 C35 -169.2(10) .
C38 O16 C35 C36 5.4(17) .
C38 O16 C35 C34 132.2(12) .
O13 C34 C35 O16 61.7(16) .
O13 C34 C35 C36 -176.4(13) .
O16 C35 C36 C37 16.1(18) .
C34 C35 C36 C37 -106.0(16) .
O16 C35 C36 O14 -90.2(17) .
C34 C35 C36 O14 147.8(15) .
O14 C36 C37 O15 -52(2) .
C35 C36 C37 O15 -164.4(16) .
O14 C36 C37 C38 82.1(17) .
C35 C36 C37 C38 -30.1(17) .
C35 O16 C38 N11 -150.5(12) .
C35 O16 C38 C37 -24.0(15) .
C39 N11 C38 O16 -101.8(13) .
C42 N11 C38 O16 66.9(15) .
C39 N11 C38 C37 139.6(14) .
C42 N11 C38 C37 -51.7(18) .
O15 C37 C38 O16 168.9(15) .
C36 C37 C38 O16 34.3(16) .
O15 C37 C38 N11 -71(2) .
C36 C37 C38 N11 154.6(13) .
C40 N12 C39 O17 177.1(15) .
C40 N12 C39 N11 -5(2) .
C38 N11 C39 O17 -5(2) .
C42 N11 C39 O17 -174.0(13) .
C38 N11 C39 N12 177.0(12) .
C42 N11 C39 N12 7.9(18) .
C39 N12 C40 O20 178.1(15) .
C39 N12 C40 C41 1(2) .
O20 C40 C41 C42 -177.6(16) .
N12 C40 C41 C42 -1(2) .
C40 C41 C42 N11 5(2) .
C39 N11 C42 C41 -9(2) .
C38 N11 C42 C41 -177.4(13) .
